data_7119315
loop_
_publ_author_name
'Hu, Wenbo'
'He, Tingchao'
'Jiang, Rongcui'
'Yin, Jun'
'Li, Lin'
'Lu, Xiaomei'
'Zhao, Hui'
'Zhang, Lei'
'Huang, Ling'
'Sun, Handong'
'Huang, Wei'
'Fan, Quli'

_publ_section_title
;
 Inner salt-shaped small molecular photosensitizer with extremely enhanced
 two-photon absorption for mitochondrial-targeted photodynamic therapy.
;
_journal_issue 10
_journal_name_full 'Chemical communications (Cambridge, England)'
_journal_page_first 1680
_journal_page_last 1683
_journal_paper_doi 10.1039/c6cc09473b
_journal_volume 53
_journal_year 2017
_chemical_formula_sum 'C38 H44 N2 O6'
_chemical_formula_weight 624.75
_chemical_name_systematic
; 
 ? 
;
_space_group_IT_number 14
_symmetry_cell_setting monoclinic
_symmetry_space_group_name_Hall '-P 2yn'
_symmetry_space_group_name_H-M 'P 1 21/n 1'
_atom_sites_solution_hydrogens geom
_atom_sites_solution_primary direct
_atom_sites_solution_secondary difmap
_audit_creation_method SHELXL-97
_audit_update_record
;
2015-06-30 deposited with the CCDC.
2017-01-03 downloaded from the CCDC.
;
_cell_angle_alpha 90.00
_cell_angle_beta 100.295(7)
_cell_angle_gamma 90.00
_cell_formula_units_Z 2
_cell_length_a 6.156(2)
_cell_length_b 23.845(10)
_cell_length_c 12.467(5)
_cell_measurement_reflns_used 1493
_cell_measurement_temperature 296(2)
_cell_measurement_theta_max 20.92
_cell_measurement_theta_min 2.38
_cell_volume 1800.6(12)
_computing_cell_refinement 'Bruker SMART'
_computing_data_collection 'Bruker SMART'
_computing_data_reduction 'Bruker SAINT'
_computing_molecular_graphics 'Bruker SHELXTL'
_computing_publication_material 'Bruker SHELXTL'
_computing_structure_refinement 'SHELXL-97 (Sheldrick, 2008)'
_computing_structure_solution 'SHELXS-97 (Sheldrick, 2008)'
_diffrn_ambient_temperature 296(2)
_diffrn_measured_fraction_theta_full 0.999
_diffrn_measured_fraction_theta_max 0.999
_diffrn_measurement_device_type 'CCD area detector'
_diffrn_measurement_method 'phi and omega scans'
_diffrn_radiation_monochromator graphite
_diffrn_radiation_source 'fine-focus sealed tube'
_diffrn_radiation_type MoK\a
_diffrn_radiation_wavelength 0.71073
_diffrn_reflns_av_R_equivalents 0.0362
_diffrn_reflns_av_sigmaI/netI 0.0415
_diffrn_reflns_limit_h_max 7
_diffrn_reflns_limit_h_min -7
_diffrn_reflns_limit_k_max 27
_diffrn_reflns_limit_k_min -28
_diffrn_reflns_limit_l_max 13
_diffrn_reflns_limit_l_min -14
_diffrn_reflns_number 9917
_diffrn_reflns_theta_full 25.01
_diffrn_reflns_theta_max 25.01
_diffrn_reflns_theta_min 1.71
_exptl_absorpt_coefficient_mu 0.078
_exptl_absorpt_correction_T_max 0.9831
_exptl_absorpt_correction_T_min 0.9786
_exptl_absorpt_correction_type multi-scan
_exptl_absorpt_process_details sadabs
_exptl_crystal_colour colorless
_exptl_crystal_density_diffrn 1.152
_exptl_crystal_density_method 'not measured'
_exptl_crystal_description block
_exptl_crystal_F_000 668
_exptl_crystal_size_max 0.28
_exptl_crystal_size_mid 0.26
_exptl_crystal_size_min 0.22
_refine_diff_density_max 0.625
_refine_diff_density_min -0.773
_refine_diff_density_rms 0.055
_refine_ls_extinction_method none
_refine_ls_goodness_of_fit_ref 1.162
_refine_ls_hydrogen_treatment constr
_refine_ls_matrix_type full
_refine_ls_number_parameters 187
_refine_ls_number_reflns 3175
_refine_ls_number_restraints 25
_refine_ls_restrained_S_all 1.209
_refine_ls_R_factor_all 0.1432
_refine_ls_R_factor_gt 0.0921
_refine_ls_shift/su_max 0.003
_refine_ls_shift/su_mean 0.000
_refine_ls_structure_factor_coef Fsqd
_refine_ls_weighting_details 'calc w=1/[\s^2^(Fo^2^)+(0.0000P)^2^+3.0000P] where P=(Fo^2^+2Fc^2^)/3'
_refine_ls_weighting_scheme calc
_refine_ls_wR_factor_gt 0.1753
_refine_ls_wR_factor_ref 0.1948
_reflns_number_gt 1700
_reflns_number_total 3175
_reflns_threshold_expression >2sigma(I)
_cod_data_source_file c6cc09473b2.cif
_cod_data_source_block 20140816zy_0m
_cod_depositor_comments
;
The following automatic conversions were performed:

'_symmetry_cell_setting' value 'Monoclinic' changed to 'monoclinic'
according to
/usr/data/users/saulius/crontab/automatic-downloads/rss-feeds/RSC/lib/dictionaries/cif_core.dic
dictionary named 'cif_core.dic' version 2.4.2 from 2011-04-26.

Automatic conversion script
Id: cif_fix_values 4268 2015-11-12 08:31:59Z antanas 

 Adding full bibliography for 7119315--7119316.cif.
;
_cod_original_cell_volume 1800.4(12)
_cod_original_sg_symbol_H-M 'P2(1)/n  '
_cod_database_code 7119315

loop_
_symmetry_equiv_pos_as_xyz
'x, y, z'
'-x+1/2, y+1/2, -z+1/2'
'-x, -y, -z'
'x-1/2, -y-1/2, z-1/2'

loop_
_atom_site_label
_atom_site_type_symbol
_atom_site_fract_x
_atom_site_fract_y
_atom_site_fract_z
_atom_site_U_iso_or_equiv
_atom_site_adp_type
_atom_site_occupancy
_atom_site_symmetry_multiplicity
_atom_site_calc_flag
_atom_site_refinement_flags
C1 C -0.1795(9) 0.1083(3) -0.3247(4) 0.114(2) Uani 1 1 d .
H1A H -0.1316 0.1434 -0.3502 0.171 Uiso 1 1 calc R
H1B H -0.3314 0.1112 -0.3169 0.171 Uiso 1 1 calc R
H1C H -0.1642 0.0793 -0.3762 0.171 Uiso 1 1 calc R
C2 C 0.1690(9) 0.1071(2) -0.2086(4) 0.0698(14) Uani 1 1 d .
C3 C 0.2909(7) 0.0918(2) -0.0969(3) 0.0593(12) Uani 1 1 d .
C4 C 0.5079(8) 0.1088(2) -0.0687(4) 0.0744(15) Uani 1 1 d .
H4 H 0.5739 0.1290 -0.1181 0.089 Uiso 1 1 calc R
C5 C 0.6276(8) 0.0959(2) 0.0336(4) 0.0748(15) Uani 1 1 d .
H5 H 0.7732 0.1078 0.0529 0.090 Uiso 1 1 calc R
C6 C 0.5310(8) 0.0654(2) 0.1068(3) 0.0621(12) Uani 1 1 d .
C7 C 0.3142(8) 0.0491(2) 0.0781(4) 0.0738(15) Uani 1 1 d .
H7 H 0.2470 0.0289 0.1270 0.089 Uiso 1 1 calc R
C8 C 0.1957(8) 0.0627(2) -0.0239(4) 0.0710(14) Uani 1 1 d .
H8 H 0.0488 0.0517 -0.0426 0.085 Uiso 1 1 calc R
C9 C 0.6585(8) 0.0502(2) 0.2113(4) 0.0674(13) Uani 1 1 d .
C10 C 0.7658(8) 0.0374(2) 0.2968(4) 0.0659(13) Uani 1 1 d .
C11 C 0.8855(7) 0.0190(2) 0.4005(3) 0.0604(12) Uani 1 1 d .
C12 C 1.0927(8) 0.0416(2) 0.4429(4) 0.0634(13) Uani 1 1 d .
C13 C 0.7964(7) -0.0225(2) 0.4577(4) 0.0656(13) Uani 1 1 d .
H13 H 0.6595 -0.0377 0.4285 0.079 Uiso 1 1 calc R
C14 C 1.3527(8) 0.1157(2) 0.4377(4) 0.0791(15) Uani 1 1 d .
H14A H 1.4866 0.0934 0.4489 0.095 Uiso 1 1 calc R
H14B H 1.3261 0.1283 0.5081 0.095 Uiso 1 1 calc R
C15 C 1.3769(10) 0.1646(3) 0.3672(5) 0.105(2) Uani 1 1 d .
H15A H 1.4154 0.1518 0.2991 0.126 Uiso 1 1 calc R
H15B H 1.2382 0.1848 0.3507 0.126 Uiso 1 1 calc R
C16 C 1.6584(19) 0.2266(5) 0.3599(8) 0.216 Uani 1 1 d DU
H16A H 1.7989 0.2330 0.4077 0.259 Uiso 1 1 calc R
H16B H 1.5881 0.2631 0.3510 0.259 Uiso 1 1 calc R
C18 C 1.4498(17) 0.2452(4) 0.4888(9) 0.191 Uani 1 1 d U
H18A H 1.3665 0.2726 0.4407 0.230 Uiso 1 1 calc R
H18B H 1.3518 0.2278 0.5319 0.230 Uiso 1 1 calc R
C17 C 1.722(2) 0.2174(5) 0.2552(10) 0.255 Uani 1 1 d DU
H17A H 1.7732 0.1795 0.2512 0.382 Uiso 1 1 calc R
H17B H 1.8389 0.2429 0.2467 0.382 Uiso 1 1 calc R
H17C H 1.5978 0.2237 0.1983 0.382 Uiso 1 1 calc R
C19 C 1.639(2) 0.2728(5) 0.5615(10) 0.249 Uani 1 1 d U
H19A H 1.7095 0.2463 0.6144 0.374 Uiso 1 1 calc R
H19B H 1.5854 0.3039 0.5982 0.374 Uiso 1 1 calc R
H19C H 1.7434 0.2860 0.5186 0.374 Uiso 1 1 calc R
N1 N 1.5461(10) 0.2008(3) 0.4224(5) 0.123(2) Uani 1 1 d .
O1 O -0.0450(6) 0.09472(17) -0.2198(3) 0.0912(12) Uani 1 1 d .
O2 O 0.2536(7) 0.12779(18) -0.2783(3) 0.0967(13) Uani 1 1 d .
O3 O 1.1692(6) 0.08277(15) 0.3842(3) 0.0830(11) Uani 1 1 d .

loop_
_atom_site_aniso_label
_atom_site_aniso_U_11
_atom_site_aniso_U_22
_atom_site_aniso_U_33
_atom_site_aniso_U_23
_atom_site_aniso_U_13
_atom_site_aniso_U_12
C1 0.090(4) 0.171(7) 0.064(4) -0.006(4) -0.033(3) 0.039(4)
C2 0.080(4) 0.075(4) 0.048(3) -0.006(2) -0.006(3) 0.015(3)
C3 0.057(3) 0.069(3) 0.045(2) -0.003(2) -0.008(2) 0.007(2)
C4 0.070(3) 0.103(4) 0.048(3) 0.008(3) 0.003(2) -0.006(3)
C5 0.055(3) 0.103(4) 0.059(3) 0.000(3) -0.010(2) -0.003(3)
C6 0.064(3) 0.068(3) 0.047(3) -0.001(2) -0.011(2) 0.003(2)
C7 0.070(3) 0.088(4) 0.057(3) 0.013(3) -0.006(2) -0.012(3)
C8 0.056(3) 0.084(4) 0.065(3) 0.003(3) -0.013(2) -0.007(3)
C9 0.070(3) 0.070(3) 0.053(3) -0.002(2) -0.011(2) 0.002(3)
C10 0.064(3) 0.071(3) 0.055(3) -0.002(2) -0.010(2) 0.001(2)
C11 0.058(3) 0.071(3) 0.044(2) -0.002(2) -0.014(2) 0.002(2)
C12 0.065(3) 0.068(3) 0.050(3) 0.003(2) -0.007(2) -0.007(2)
C13 0.057(3) 0.077(3) 0.054(3) -0.002(2) -0.014(2) -0.006(2)
C14 0.073(3) 0.087(4) 0.071(3) 0.007(3) -0.004(3) -0.015(3)
C15 0.099(5) 0.111(5) 0.099(5) 0.019(4) 0.001(4) -0.024(4)
C16 0.226 0.246 0.178 -0.018 0.045 -0.103
C18 0.191 0.172 0.194 -0.040 -0.009 -0.029
C17 0.248 0.273 0.263 0.003 0.096 -0.020
C19 0.275 0.213 0.246 -0.022 0.012 -0.020
N1 0.128(5) 0.121(5) 0.119(4) 0.016(4) 0.021(4) -0.059(4)
O1 0.067(2) 0.138(3) 0.057(2) 0.000(2) -0.0194(17) 0.016(2)
O2 0.106(3) 0.122(3) 0.055(2) 0.015(2) -0.005(2) 0.006(3)
O3 0.078(2) 0.098(3) 0.063(2) 0.0124(19) -0.0166(18) -0.022(2)

loop_
_atom_type_symbol
_atom_type_description
_atom_type_scat_dispersion_real
_atom_type_scat_dispersion_imag
_atom_type_scat_source
C C 0.0033 0.0016 'International Tables Vol C Tables 4.2.6.8 and 6.1.1.4'
H H 0.0000 0.0000 'International Tables Vol C Tables 4.2.6.8 and 6.1.1.4'
N N 0.0061 0.0033 'International Tables Vol C Tables 4.2.6.8 and 6.1.1.4'
O O 0.0106 0.0060 'International Tables Vol C Tables 4.2.6.8 and 6.1.1.4'

loop_
_geom_angle_atom_site_label_1
_geom_angle_atom_site_label_2
_geom_angle_atom_site_label_3
_geom_angle
_geom_angle_site_symmetry_1
_geom_angle_site_symmetry_3
O1 C1 H1A 109.5 . .
O1 C1 H1B 109.5 . .
H1A C1 H1B 109.5 . .
O1 C1 H1C 109.5 . .
H1A C1 H1C 109.5 . .
H1B C1 H1C 109.5 . .
O2 C2 O1 124.5(5) . .
O2 C2 C3 124.2(5) . .
O1 C2 C3 111.3(5) . .
C8 C3 C4 119.5(4) . .
C8 C3 C2 122.7(4) . .
C4 C3 C2 117.7(5) . .
C3 C4 C5 120.0(5) . .
C3 C4 H4 120.0 . .
C5 C4 H4 120.0 . .
C6 C5 C4 120.2(5) . .
C6 C5 H5 119.9 . .
C4 C5 H5 119.9 . .
C7 C6 C5 119.3(4) . .
C7 C6 C9 120.7(5) . .
C5 C6 C9 120.0(4) . .
C6 C7 C8 120.0(5) . .
C6 C7 H7 120.0 . .
C8 C7 H7 120.0 . .
C3 C8 C7 121.0(4) . .
C3 C8 H8 119.5 . .
C7 C8 H8 119.5 . .
C10 C9 C6 179.2(6) . .
C9 C10 C11 176.3(5) . .
C13 C11 C12 119.8(4) . .
C13 C11 C10 119.5(4) . .
C12 C11 C10 120.6(5) . .
O3 C12 C13 124.0(4) . 3_756
O3 C12 C11 117.1(4) . .
C13 C12 C11 118.9(4) 3_756 .
C12 C13 C11 121.2(4) 3_756 .
C12 C13 H13 119.4 3_756 .
C11 C13 H13 119.4 . .
O3 C14 C15 107.9(4) . .
O3 C14 H14A 110.1 . .
C15 C14 H14A 110.1 . .
O3 C14 H14B 110.1 . .
C15 C14 H14B 110.1 . .
H14A C14 H14B 108.4 . .
N1 C15 C14 109.3(5) . .
N1 C15 H15A 109.8 . .
C14 C15 H15A 109.8 . .
N1 C15 H15B 109.8 . .
C14 C15 H15B 109.8 . .
H15A C15 H15B 108.3 . .
N1 C16 C17 137.5(11) . .
N1 C16 H16A 102.8 . .
C17 C16 H16A 102.8 . .
N1 C16 H16B 102.8 . .
C17 C16 H16B 102.8 . .
H16A C16 H16B 105.0 . .
C19 C18 N1 107.4(9) . .
C19 C18 H18A 110.2 . .
N1 C18 H18A 110.2 . .
C19 C18 H18B 110.2 . .
N1 C18 H18B 110.2 . .
H18A C18 H18B 108.5 . .
C16 C17 H17A 109.5 . .
C16 C17 H17B 109.5 . .
H17A C17 H17B 109.5 . .
C16 C17 H17C 109.5 . .
H17A C17 H17C 109.5 . .
H17B C17 H17C 109.5 . .
C18 C19 H19A 109.5 . .
C18 C19 H19B 109.5 . .
H19A C19 H19B 109.5 . .
C18 C19 H19C 109.5 . .
H19A C19 H19C 109.5 . .
H19B C19 H19C 109.5 . .
C16 N1 C15 114.9(7) . .
C16 N1 C18 107.5(8) . .
C15 N1 C18 111.1(6) . .
C2 O1 C1 116.0(4) . .
C12 O3 C14 117.6(4) . .

loop_
_geom_bond_atom_site_label_1
_geom_bond_atom_site_label_2
_geom_bond_distance
_geom_bond_site_symmetry_2
C1 O1 1.453(5) .
C1 H1A 0.9600 .
C1 H1B 0.9600 .
C1 H1C 0.9600 .
C2 O2 1.195(6) .
C2 O1 1.333(6) .
C2 C3 1.504(6) .
C3 C8 1.359(6) .
C3 C4 1.380(6) .
C4 C5 1.389(6) .
C4 H4 0.9300 .
C5 C6 1.382(6) .
C5 H5 0.9300 .
C6 C7 1.375(6) .
C6 C9 1.442(6) .
C7 C8 1.386(6) .
C7 H7 0.9300 .
C8 H8 0.9300 .
C9 C10 1.189(6) .
C10 C11 1.437(6) .
C11 C13 1.389(6) .
C11 C12 1.398(6) .
C12 O3 1.359(5) .
C12 C13 1.381(6) 3_756
C13 C12 1.381(6) 3_756
C13 H13 0.9300 .
C14 O3 1.438(5) .
C14 C15 1.482(7) .
C14 H14A 0.9700 .
C14 H14B 0.9700 .
C15 N1 1.432(7) .
C15 H15A 0.9700 .
C15 H15B 0.9700 .
C16 N1 1.287(10) .
C16 C17 1.446(8) .
C16 H16A 0.9700 .
C16 H16B 0.9700 .
C18 C19 1.495(12) .
C18 N1 1.526(10) .
C18 H18A 0.9700 .
C18 H18B 0.9700 .
C17 H17A 0.9600 .
C17 H17B 0.9600 .
C17 H17C 0.9600 .
C19 H19A 0.9600 .
C19 H19B 0.9600 .
C19 H19C 0.9600 .

loop_
_geom_torsion_atom_site_label_1
_geom_torsion_atom_site_label_2
_geom_torsion_atom_site_label_3
_geom_torsion_atom_site_label_4
_geom_torsion
_geom_torsion_site_symmetry_1
_geom_torsion_site_symmetry_4
O2 C2 C3 C8 -172.4(5) . .
O1 C2 C3 C8 7.8(7) . .
O2 C2 C3 C4 8.1(8) . .
O1 C2 C3 C4 -171.8(5) . .
C8 C3 C4 C5 0.3(8) . .
C2 C3 C4 C5 179.9(5) . .
C3 C4 C5 C6 0.8(8) . .
C4 C5 C6 C7 -1.3(8) . .
C4 C5 C6 C9 177.5(5) . .
C5 C6 C7 C8 0.7(8) . .
C9 C6 C7 C8 -178.1(5) . .
C4 C3 C8 C7 -0.9(8) . .
C2 C3 C8 C7 179.5(5) . .
C6 C7 C8 C3 0.4(8) . .
C7 C6 C9 C10 131(39) . .
C5 C6 C9 C10 -48(39) . .
C6 C9 C10 C11 -111(39) . .
C9 C10 C11 C13 -7(9) . .
C9 C10 C11 C12 171(9) . .
C13 C11 C12 O3 -178.9(4) . .
C10 C11 C12 O3 2.7(7) . .
C13 C11 C12 C13 -0.9(8) . 3_756
C10 C11 C12 C13 -179.3(5) . 3_756
C12 C11 C13 C12 1.0(8) . 3_756
C10 C11 C13 C12 179.4(5) . 3_756
O3 C14 C15 N1 175.0(5) . .
C17 C16 N1 C15 -28(2) . .
C17 C16 N1 C18 -151.8(16) . .
C14 C15 N1 C16 146.8(9) . .
C14 C15 N1 C18 -90.9(7) . .
C19 C18 N1 C16 -65.5(11) . .
C19 C18 N1 C15 168.1(7) . .
O2 C2 O1 C1 -0.5(8) . .
C3 C2 O1 C1 179.4(4) . .
C13 C12 O3 C14 -12.8(7) 3_756 .
C11 C12 O3 C14 165.1(4) . .
C15 C14 O3 C12 -168.4(5) . .
